data_4518240
loop_
_publ_author_name
'He, Lei'
'Liu, Yuting'
'Shi, Pingping'
'Cai, Hongling'
'Fu, Dawei'
'Ye, Qiong'

_publ_section_title
;
 Energy Harvesting and Pd(II) Sorption Based on Organic-Inorganic Hybrid
 Perovskites.
;
_journal_name_full 'ACS applied materials &amp; interfaces'
_journal_paper_doi 10.1021/acsami.0c16180
_journal_year 2020
_chemical_formula_moiety 'Br3 Cd, C3 H8 N S'
_chemical_formula_sum 'C3 H8 Br3 Cd N S'
_chemical_formula_weight 442.27
_space_group_IT_number 36
_space_group_name_Hall 'C 2c -2'
_space_group_name_H-M_alt 'C m c 21'
_symmetry_cell_setting orthorhombic
_symmetry_space_group_name_Hall 'C 2c -2'
_symmetry_space_group_name_H-M 'C m c 21'
_atom_sites_solution_hydrogens geom
_atom_sites_solution_primary direct
_atom_sites_solution_secondary difmap
_audit_creation_method SHELXL-97
_cell_angle_alpha 90.00
_cell_angle_beta 90.00
_cell_angle_gamma 90.00
_cell_formula_units_Z 4
_cell_length_a 7.7262(10)
_cell_length_b 17.898(2)
_cell_length_c 6.8819(7)
_cell_measurement_reflns_used 659
_cell_measurement_temperature 293
_cell_measurement_theta_max 25.000
_cell_measurement_theta_min 2.28
_cell_volume 951.65(19)
_computing_structure_refinement 'SHELXL-97 (Sheldrick, 1997)'
_computing_structure_solution 'SHELXS-97 (Sheldrick, 1990)'
_diffrn_ambient_temperature 293
_diffrn_measured_fraction_theta_full 0.998
_diffrn_measured_fraction_theta_max 0.998
_diffrn_measurement_device_type 'XtaLAB Synergy R, DW system, HyPix'
_diffrn_measurement_method '\w scans'
_diffrn_radiation_monochromator graphite
_diffrn_radiation_source 'fine-focus sealed tube'
_diffrn_radiation_type MoK\a
_diffrn_radiation_wavelength 0.71073
_diffrn_reflns_av_R_equivalents 0.0639
_diffrn_reflns_av_sigmaI/netI 0.0675
_diffrn_reflns_limit_h_max 8
_diffrn_reflns_limit_h_min -9
_diffrn_reflns_limit_k_max 21
_diffrn_reflns_limit_k_min -19
_diffrn_reflns_limit_l_max 8
_diffrn_reflns_limit_l_min -8
_diffrn_reflns_number 1615
_diffrn_reflns_theta_full 25.00
_diffrn_reflns_theta_max 25.00
_diffrn_reflns_theta_min 2.28
_exptl_absorpt_coefficient_mu 15.035
_exptl_absorpt_correction_T_max 0.069
_exptl_absorpt_correction_T_min 0.049
_exptl_absorpt_correction_type multi-scan
_exptl_crystal_colour colorless
_exptl_crystal_density_diffrn 3.087
_exptl_crystal_density_method 'not measured'
_exptl_crystal_description columnar
_exptl_crystal_F_000 808
_exptl_crystal_size_max 0.20
_exptl_crystal_size_mid 0.20
_exptl_crystal_size_min 0.20
_refine_diff_density_max 1.607
_refine_diff_density_min -2.053
_refine_diff_density_rms 0.385
_refine_ls_abs_structure_details 'Flack H D (1983), Acta Cryst. A39, 876-881'
_refine_ls_abs_structure_Flack 0.47(5)
_refine_ls_extinction_method none
_refine_ls_goodness_of_fit_ref 1.015
_refine_ls_hydrogen_treatment mixed
_refine_ls_matrix_type full
_refine_ls_number_parameters 62
_refine_ls_number_reflns 787
_refine_ls_number_restraints 54
_refine_ls_restrained_S_all 0.985
_refine_ls_R_factor_all 0.0626
_refine_ls_R_factor_gt 0.0548
_refine_ls_shift/su_max 0.000
_refine_ls_shift/su_mean 0.000
_refine_ls_structure_factor_coef Fsqd
_refine_ls_weighting_details 'calc w=1/[\s^2^(Fo^2^)+(0.0899P)^2^+0.0000P] where P=(Fo^2^+2Fc^2^)/3'
_refine_ls_weighting_scheme calc
_refine_ls_wR_factor_gt 0.1362
_refine_ls_wR_factor_ref 0.1390
_reflns_number_gt 659
_reflns_number_total 787
_reflns_threshold_expression >2sigma(I)
_cod_data_source_file am0c16180_si_003.cif
_cod_data_source_block crystal1-293K
_cod_database_code 4518240

loop_
_symmetry_equiv_pos_as_xyz
'x, y, z'
'-x, -y, z+1/2'
'-x, y, z'
'x, -y, z+1/2'
'x+1/2, y+1/2, z'
'-x+1/2, -y+1/2, z+1/2'
'-x+1/2, y+1/2, z'
'x+1/2, -y+1/2, z+1/2'

loop_
_atom_site_label
_atom_site_type_symbol
_atom_site_fract_x
_atom_site_fract_y
_atom_site_fract_z
_atom_site_U_iso_or_equiv
_atom_site_adp_type
_atom_site_occupancy
_atom_site_symmetry_multiplicity
_atom_site_calc_flag
_atom_site_refinement_flags
_atom_site_disorder_assembly
_atom_site_disorder_group
S1 S 1.0000 0.7872(4) 0.2383(10) 0.051(2) Uani 1 2 d SDU . .
Cd1 Cd 0.0000 0.50153(17) 0.8064(5) 0.0242(4) Uani 1 2 d S . .
Br1 Br 0.0000 0.62184(8) 0.5544(6) 0.0309(5) Uani 1 2 d S . .
Br2 Br 0.24535(16) 0.44216(7) 0.5614(5) 0.0290(4) Uani 1 1 d . . .
N1 N 1.0000 0.8739(12) -0.051(4) 0.045(4) Uani 1 2 d SDU . .
H1A H 0.9099 0.8984 -0.0951 0.054 Uiso 1 1 d R . .
C1 C 0.957(6) 0.8010(11) -0.138(5) 0.046(5) Uani 0.50 1 d PDU . .
H1C H 1.0010 0.7967 -0.2665 0.056 Uiso 1 2 d SR . .
H1D H 0.8339 0.7926 -0.1422 0.056 Uiso 0.50 1 d PR . .
C2 C 1.047(4) 0.7501(14) 0.003(2) 0.047(6) Uani 0.50 1 d PDU . .
H2A H 1.0014 0.7008 -0.0087 0.057 Uiso 1 2 d SR . .
H2B H 1.1693 0.7478 -0.0207 0.057 Uiso 0.50 1 d PR . .
C3 C 1.050(5) 0.8793(10) 0.154(4) 0.041(5) Uani 0.50 1 d PDU . .
H3A H 1.1697 0.8913 0.1706 0.049 Uiso 0.50 1 d PR . .
H3B H 0.9797 0.9155 0.2206 0.049 Uiso 0.50 1 d PR . .

loop_
_atom_site_aniso_label
_atom_site_aniso_U_11
_atom_site_aniso_U_22
_atom_site_aniso_U_33
_atom_site_aniso_U_23
_atom_site_aniso_U_13
_atom_site_aniso_U_12
S1 0.061(6) 0.050(4) 0.042(4) 0.021(4) 0.000 0.000
Cd1 0.0221(8) 0.0386(7) 0.0119(6) -0.0005(5) 0.000 0.000
Br1 0.0429(12) 0.0264(8) 0.0233(9) 0.000(2) 0.000 0.000
Br2 0.0218(8) 0.0428(7) 0.0223(7) -0.0032(13) 0.0047(19) 0.0087(5)
N1 0.046(8) 0.043(6) 0.046(6) 0.001(6) 0.000 0.000
C1 0.047(6) 0.045(6) 0.047(6) 0.000(4) 0.000(4) 0.001(3)
C2 0.047(7) 0.046(7) 0.048(7) -0.001(4) 0.001(4) 0.001(4)
C3 0.042(9) 0.039(7) 0.041(7) -0.003(7) 0.003(7) -0.003(7)

loop_
_atom_type_symbol
_atom_type_description
_atom_type_scat_dispersion_real
_atom_type_scat_dispersion_imag
_atom_type_scat_source
C C 0.0033 0.0016 'International Tables Vol C Tables 4.2.6.8 and 6.1.1.4'
H H 0.0000 0.0000 'International Tables Vol C Tables 4.2.6.8 and 6.1.1.4'
Br Br -0.2901 2.4595 'International Tables Vol C Tables 4.2.6.8 and 6.1.1.4'
Cd Cd -0.8075 1.2024 'International Tables Vol C Tables 4.2.6.8 and 6.1.1.4'
N N 0.0061 0.0033 'International Tables Vol C Tables 4.2.6.8 and 6.1.1.4'
S S 0.1246 0.1234 'International Tables Vol C Tables 4.2.6.8 and 6.1.1.4'

loop_
_geom_angle_atom_site_label_1
_geom_angle_atom_site_label_2
_geom_angle_atom_site_label_3
_geom_angle
_geom_angle_site_symmetry_1
_geom_angle_site_symmetry_3
_geom_angle_publ_flag
C3 S1 C3 25(2) . 3_755 ?
C3 S1 C2 90.3(15) . . ?
C3 S1 C2 95.3(13) 3_755 . ?
C3 S1 C2 95.3(13) . 3_755 ?
C3 S1 C2 90.3(15) 3_755 3_755 ?
C2 S1 C2 23(2) . 3_755 ?
Br2 Cd1 Br2 87.14(11) 3 . ?
Br2 Cd1 Br1 85.21(11) 3 . ?
Br2 Cd1 Br1 85.21(11) . . ?
Br2 Cd1 Br2 178.23(13) 3 4_565 ?
Br2 Cd1 Br2 93.28(4) . 4_565 ?
Br1 Cd1 Br2 96.54(10) . 4_565 ?
Br2 Cd1 Br2 93.28(4) 3 2_565 ?
Br2 Cd1 Br2 178.23(13) . 2_565 ?
Br1 Cd1 Br2 96.54(10) . 2_565 ?
Br2 Cd1 Br2 86.25(11) 4_565 2_565 ?
Br2 Cd1 Br1 93.97(9) 3 2_565 ?
Br2 Cd1 Br1 93.97(9) . 2_565 ?
Br1 Cd1 Br1 178.9(2) . 2_565 ?
Br2 Cd1 Br1 84.29(10) 4_565 2_565 ?
Br2 Cd1 Br1 84.29(10) 2_565 2_565 ?
Br2 Cd1 Cd1 127.35(9) 3 2_565 ?
Br2 Cd1 Cd1 127.35(9) . 2_565 ?
Br1 Cd1 Cd1 129.76(17) . 2_565 ?
Br2 Cd1 Cd1 51.17(7) 4_565 2_565 ?
Br2 Cd1 Cd1 51.17(7) 2_565 2_565 ?
Br1 Cd1 Cd1 51.39(12) 2_565 2_565 ?
Br2 Cd1 Cd1 51.76(7) 3 2_564 ?
Br2 Cd1 Cd1 51.76(7) . 2_564 ?
Br1 Cd1 Cd1 52.06(12) . 2_564 ?
Br2 Cd1 Cd1 129.69(8) 4_565 2_564 ?
Br2 Cd1 Cd1 129.69(8) 2_565 2_564 ?
Br1 Cd1 Cd1 126.79(16) 2_565 2_564 ?
Cd1 Cd1 Cd1 178.2(2) 2_565 2_564 ?
Cd1 Br1 Cd1 76.55(4) . 2_564 ?
Cd1 Br2 Cd1 77.08(3) . 2_564 ?
C3 N1 C3 30(3) 3_755 . ?
C3 N1 C1 121(2) 3_755 3_755 ?
C3 N1 C1 113(3) . 3_755 ?
C3 N1 C1 113(3) 3_755 . ?
C3 N1 C1 121(2) . . ?
C1 N1 C1 26(4) 3_755 . ?
C3 N1 H1A 95.5 3_755 . ?
C3 N1 H1A 120.7 . . ?
C1 N1 H1A 118.8 3_755 . ?
C1 N1 H1A 96.9 . . ?
C1 C1 C2 91(3) 3_755 3_755 ?
C1 C1 N1 76.8(18) 3_755 . ?
C2 C1 N1 108(2) 3_755 . ?
C1 C1 C2 62(2) 3_755 . ?
C2 C1 C2 29(3) 3_755 . ?
N1 C1 C2 100(2) . . ?
C1 C1 H1C 68.9 3_755 . ?
C2 C1 H1C 128.8 3_755 . ?
N1 C1 H1C 111.6 . . ?
C2 C1 H1C 112.4 . . ?
C1 C1 H1D 170.8 3_755 . ?
C2 C1 H1D 84.0 3_755 . ?
N1 C1 H1D 112.2 . . ?
C2 C1 H1D 112.6 . . ?
H1C C1 H1D 108.2 . . ?
C2 C2 C1 89(3) 3_755 3_755 ?
C2 C2 C1 62(2) 3_755 . ?
C1 C2 C1 27(4) 3_755 . ?
C2 C2 S1 78.3(10) 3_755 . ?
C1 C2 S1 113.6(19) 3_755 . ?
C1 C2 S1 105.3(18) . . ?
C2 C2 H2A 68.3 3_755 . ?
C1 C2 H2A 124.7 3_755 . ?
C1 C2 H2A 109.8 . . ?
S1 C2 H2A 110.0 . . ?
C2 C2 H2B 170.1 3_755 . ?
C1 C2 H2B 85.9 3_755 . ?
C1 C2 H2B 112.2 . . ?
S1 C2 H2B 111.5 . . ?
H2A C2 H2B 108.1 . . ?
C3 C3 N1 74.8(15) 3_755 . ?
C3 C3 S1 77.6(12) 3_755 . ?
N1 C3 S1 101.2(18) . . ?
C3 C3 H3A 165.3 3_755 . ?
N1 C3 H3A 112.4 . . ?
S1 C3 H3A 112.1 . . ?
C3 C3 H3B 55.8 3_755 . ?
N1 C3 H3B 110.9 . . ?
S1 C3 H3B 110.4 . . ?
H3A C3 H3B 109.6 . . ?

loop_
_geom_bond_atom_site_label_1
_geom_bond_atom_site_label_2
_geom_bond_distance
_geom_bond_site_symmetry_2
_geom_bond_publ_flag
S1 C3 1.788(10) . ?
S1 C3 1.788(10) 3_755 ?
S1 C2 1.790(10) . ?
S1 C2 1.790(9) 3_755 ?
Cd1 Br2 2.750(3) 3 ?
Cd1 Br2 2.750(3) . ?
Cd1 Br1 2.765(5) . ?
Cd1 Br2 2.773(3) 4_565 ?
Cd1 Br2 2.773(3) 2_565 ?
Cd1 Br1 2.791(5) 2_565 ?
Cd1 Cd1 3.4414(4) 2_565 ?
Cd1 Cd1 3.4414(4) 2_564 ?
Br1 Cd1 2.791(5) 2_564 ?
Br2 Cd1 2.773(3) 2_564 ?
N1 C3 1.463(10) 3_755 ?
N1 C3 1.463(10) . ?
N1 C1 1.473(10) 3_755 ?
N1 C1 1.473(10) . ?
N1 H1A 0.8787 . ?
C1 C1 0.67(9) 3_755 ?
C1 C2 1.33(3) 3_755 ?
C1 C2 1.500(10) . ?
C1 H1C 0.9542 . ?
C1 H1D 0.9600 . ?
C2 C2 0.73(6) 3_755 ?
C2 C1 1.33(3) 3_755 ?
C2 H2A 0.9527 . ?
C2 H2B 0.9600 . ?
C3 C3 0.77(7) 3_755 ?
C3 H3A 0.9600 . ?
C3 H3B 0.9599 . ?

loop_
_geom_torsion_atom_site_label_1
_geom_torsion_atom_site_label_2
_geom_torsion_atom_site_label_3
_geom_torsion_atom_site_label_4
_geom_torsion
_geom_torsion_site_symmetry_1
_geom_torsion_site_symmetry_2
_geom_torsion_site_symmetry_3
_geom_torsion_site_symmetry_4
_geom_torsion_publ_flag
Br2 Cd1 Br1 Cd1 -43.76(5) 3 . . 2_564 ?
Br2 Cd1 Br1 Cd1 43.76(5) . . . 2_564 ?
Br2 Cd1 Br1 Cd1 136.52(6) 4_565 . . 2_564 ?
Br2 Cd1 Br1 Cd1 -136.52(6) 2_565 . . 2_564 ?
Br1 Cd1 Br1 Cd1 0.00(4) 2_565 . . 2_564 ?
Cd1 Cd1 Br1 Cd1 180.0 2_565 . . 2_564 ?
Br2 Cd1 Br2 Cd1 41.43(6) 3 . . 2_564 ?
Br1 Cd1 Br2 Cd1 -43.99(8) . . . 2_564 ?
Br2 Cd1 Br2 Cd1 -140.29(13) 4_565 . . 2_564 ?
Br2 Cd1 Br2 Cd1 145(3) 2_565 . . 2_564 ?
Br1 Cd1 Br2 Cd1 135.22(12) 2_565 . . 2_564 ?
Cd1 Cd1 Br2 Cd1 178.0(2) 2_565 . . 2_564 ?
C3 N1 C1 C1 -113.0(15) 3_755 . . 3_755 ?
C3 N1 C1 C1 -80(2) . . . 3_755 ?
C3 N1 C1 C2 -26(4) 3_755 . . 3_755 ?
C3 N1 C1 C2 7(5) . . . 3_755 ?
C1 N1 C1 C2 87(4) 3_755 . . 3_755 ?
C3 N1 C1 C2 -55(3) 3_755 . . . ?
C3 N1 C1 C2 -22(4) . . . . ?
C1 N1 C1 C2 58(2) 3_755 . . . ?
C1 C1 C2 C2 179.995(4) 3_755 . . 3_755 ?
N1 C1 C2 C2 111(3) . . . 3_755 ?
C2 C1 C2 C1 -179.995(4) 3_755 . . 3_755 ?
N1 C1 C2 C1 -69(3) . . . 3_755 ?
C1 C1 C2 S1 112.4(17) 3_755 . . . ?
C2 C1 C2 S1 -67.6(17) 3_755 . . . ?
N1 C1 C2 S1 43(3) . . . . ?
C3 S1 C2 C2 -102.7(12) . . . 3_755 ?
C3 S1 C2 C2 -78.4(13) 3_755 . . 3_755 ?
C3 S1 C2 C1 -19(4) . . . 3_755 ?
C3 S1 C2 C1 5(4) 3_755 . . 3_755 ?
C2 S1 C2 C1 84(3) 3_755 . . 3_755 ?
C3 S1 C2 C1 -46(2) . . . . ?
C3 S1 C2 C1 -22(3) 3_755 . . . ?
C2 S1 C2 C1 57(2) 3_755 . . . ?
C1 N1 C3 C3 -111.8(19) 3_755 . . 3_755 ?
C1 N1 C3 C3 -83(2) . . . 3_755 ?
C3 N1 C3 S1 73.8(19) 3_755 . . . ?
C1 N1 C3 S1 -38(2) 3_755 . . . ?
C1 N1 C3 S1 -10(4) . . . . ?
C2 S1 C3 C3 102.0(10) . . . 3_755 ?
C2 S1 C3 C3 79.2(11) 3_755 . . 3_755 ?
C3 S1 C3 N1 -72(2) 3_755 . . . ?
C2 S1 C3 N1 30(2) . . . . ?
C2 S1 C3 N1 8(2) 3_755 . . . ?
